data_1572440
loop_
_publ_author_name
'Rasulov, Abdusamat'
'Torambetov, Batirbay'
'Alimnazarov, Bekmurod'
'Kadirova, Shakhnoza'
'Suyunov, Jabbor'
'Nazarov, Yusufjon'
'Ashurov, Jamshid'

_publ_section_title
;
 Norfloxacinium nitrate
;
_journal_coeditor_code HB4480
_journal_issue 8
_journal_name_full IUCrData
_journal_paper_doi 10.1107/S2414314624008137
_journal_volume 9
_journal_year 2024
_chemical_formula_iupac 'C16 H19 F N3 O3 +, N O3 -'
_chemical_formula_moiety 'C16 H19 F N3 O3 +, N O3 -'
_chemical_formula_sum 'C16 H19 F N4 O6'
_chemical_formula_weight 382.35
_chemical_name_common
;
Norfloxacinium nitrate
;
_chemical_name_systematic
;
4-(3-Carboxy-1-ethyl-6-fluoro-4-oxo-1,4-dihydroquinolin-7-yl)piperazin-1-ium
nitrate
;
_space_group_crystal_system monoclinic
_space_group_IT_number 14
_space_group_name_Hall '-P 2yn'
_space_group_name_H-M_alt 'P 1 21/n 1'
_atom_sites_solution_hydrogens geom
_atom_sites_solution_primary dual
_audit_creation_method
;
Olex2 1.5
(compiled 2022.04.07 svn.rca3783a0 for OlexSys, GUI svn.r6498)
;
_cell_angle_alpha 90
_cell_angle_beta 93.1360(10)
_cell_angle_gamma 90
_cell_formula_units_Z 4
_cell_length_a 6.62410(10)
_cell_length_b 19.1629(3)
_cell_length_c 12.6062(2)
_cell_measurement_reflns_used 6698
_cell_measurement_temperature 293(2)
_cell_measurement_theta_max 71.2260
_cell_measurement_theta_min 4.1860
_cell_volume 1597.80(4)
_computing_cell_refinement
;
CrysAlisPro 1.171.40.84a (Rigaku OD, 2020)
;
_computing_data_collection
;
CrysAlisPro 1.171.40.84a (Rigaku OD, 2020)
;
_computing_data_reduction
;
CrysAlisPro 1.171.40.84a (Rigaku OD, 2020)
;
_computing_molecular_graphics
;
Olex2 1.5 (Dolomanov <i>et al.</i>,  2009)
;
_computing_publication_material
;
Olex2 1.5 (Dolomanov <i>et al.</i>,  2009)
;
_computing_structure_refinement
;
<i>SHELXL2018/2</i> (Sheldrick, 2015b)
;
_computing_structure_solution
;
<i>SHELXT2019/3</i> (Sheldrick, 2015a)
;
_diffrn_ambient_temperature 293(2)
_diffrn_detector 'Hybrid Pixel Array Detector'
_diffrn_detector_area_resol_mean 10.0000
_diffrn_measured_fraction_theta_full 1.000
_diffrn_measured_fraction_theta_max 0.996
_diffrn_measurement_device 'four-circle diffractometer'
_diffrn_measurement_device_type 'XtaLAB Synergy, Single source at home/near, HyPix3000'
_diffrn_measurement_method '\w scans'
_diffrn_radiation_monochromator mirror
_diffrn_radiation_probe x-ray
_diffrn_radiation_type 'Cu K\a'
_diffrn_radiation_wavelength 1.54184
_diffrn_reflns_av_R_equivalents 0.0299
_diffrn_reflns_av_unetI/netI 0.0217
_diffrn_reflns_limit_h_max 8
_diffrn_reflns_limit_h_min -8
_diffrn_reflns_limit_k_max 22
_diffrn_reflns_limit_k_min -23
_diffrn_reflns_limit_l_max 15
_diffrn_reflns_limit_l_min -15
_diffrn_reflns_number 15217
_diffrn_reflns_theta_full 67.684
_diffrn_reflns_theta_max 71.361
_diffrn_reflns_theta_min 4.202
_diffrn_source 'micro-focus sealed X-ray tube'
_exptl_absorpt_coefficient_mu 1.118
_exptl_absorpt_correction_T_max 1.00000
_exptl_absorpt_correction_T_min 0.97713
_exptl_absorpt_correction_type multi-scan
_exptl_absorpt_process_details
;
(CrysAlisPro; Rigaku OD, 2020)
;
_exptl_crystal_colour colourless
_exptl_crystal_density_diffrn 1.589
_exptl_crystal_description block
_exptl_crystal_F_000 800
_exptl_crystal_size_max 0.12
_exptl_crystal_size_mid 0.06
_exptl_crystal_size_min 0.06
_refine_diff_density_max 0.302
_refine_diff_density_min -0.400
_refine_ls_extinction_method none
_refine_ls_goodness_of_fit_ref 1.052
_refine_ls_hydrogen_treatment constr
_refine_ls_matrix_type full
_refine_ls_number_parameters 248
_refine_ls_number_reflns 3087
_refine_ls_number_restraints 0
_refine_ls_restrained_S_all 1.052
_refine_ls_R_factor_all 0.0522
_refine_ls_R_factor_gt 0.0455
_refine_ls_shift/su_max 0.001
_refine_ls_shift/su_mean 0.000
_refine_ls_structure_factor_coef Fsqd
_refine_ls_weighting_details 'w=1/[\s^2^(Fo^2^)+(0.0705P)^2^+0.3570P] where P=(Fo^2^+2Fc^2^)/3'
_refine_ls_weighting_scheme calc
_refine_ls_wR_factor_gt 0.1200
_refine_ls_wR_factor_ref 0.1262
_reflns_number_gt 2593
_reflns_number_total 3087
_reflns_threshold_expression 'I > 2\s(I)'
_cod_data_source_file hb4480.cif
_cod_data_source_block I
_cod_database_code 1572440
_shelx_space_group_comment
;
The symmetry employed for this shelxl refinement is uniquely defined
by the following loop, which should always be used as a source of
symmetry information in preference to the above space-group names.
They are only intended as comments.
;

loop_
_space_group_symop_operation_xyz
'x, y, z'
'-x+1/2, y+1/2, -z+1/2'
'-x, -y, -z'
'x-1/2, -y-1/2, z-1/2'

loop_
_atom_site_type_symbol
_atom_site_label
_atom_site_fract_x
_atom_site_fract_y
_atom_site_fract_z
_atom_site_U_iso_or_equiv
_atom_site_adp_type
_atom_site_calc_flag
_atom_site_occupancy
_atom_site_disorder_assembly
_atom_site_disorder_group
F F1 0.2303(3) 0.44122(6) 0.15882(8) 0.0807(5) Uani d 1 . .
O O1 0.2724(2) 0.35903(6) 0.73719(10) 0.0472(4) Uani d 1 . .
H H1 0.263362 0.345934 0.675190 0.071 Uiso calc 1 . .
O O2 0.2684(2) 0.45919(7) 0.82376(9) 0.0495(4) Uani d 1 . .
O O3 0.25105(18) 0.35942(6) 0.53350(9) 0.0402(3) Uani d 1 . .
N N1 0.25398(17) 0.57393(6) 0.54595(9) 0.0268(3) Uani d 1 . .
N N2 0.2332(2) 0.59041(7) 0.16174(9) 0.0329(3) Uani d 1 . .
N N3 0.3057(2) 0.67660(7) -0.01891(11) 0.0377(4) Uani d 1 . .
H H3A 0.182223 0.688245 -0.044283 0.045 Uiso calc 1 . .
H H3B 0.394911 0.696219 -0.059962 0.045 Uiso calc 1 . .
C C1 0.2601(2) 0.53477(8) 0.63385(11) 0.0291(4) Uani d 1 . .
H H1A 0.265330 0.557750 0.698925 0.035 Uiso calc 1 . .
C C2 0.2592(2) 0.46329(8) 0.63512(11) 0.0294(4) Uani d 1 . .
C C3 0.2514(2) 0.42535(8) 0.53739(12) 0.0292(4) Uani d 1 . .
C C4 0.2374(2) 0.43679(8) 0.34112(12) 0.0321(4) Uani d 1 . .
H H4 0.235928 0.388404 0.335394 0.039 Uiso calc 1 . .
C C5 0.2327(3) 0.47623(8) 0.25186(12) 0.0354(4) Uani d 1 . .
C C6 0.2319(2) 0.55061(8) 0.25178(11) 0.0270(4) Uani d 1 . .
C C7 0.2372(2) 0.58073(7) 0.35309(11) 0.0274(4) Uani d 1 . .
H H7 0.235217 0.629125 0.358517 0.033 Uiso calc 1 . .
C C8 0.24524(19) 0.54122(7) 0.44637(11) 0.0256(3) Uani d 1 . .
C C9 0.2443(2) 0.46788(8) 0.44236(11) 0.0273(4) Uani d 1 . .
C C10 0.2671(2) 0.42813(9) 0.74030(12) 0.0351(4) Uani d 1 . .
C C11 0.2604(2) 0.65153(8) 0.55207(12) 0.0326(4) Uani d 1 . .
H H11A 0.139091 0.669951 0.515682 0.039 Uiso calc 1 . .
H H11B 0.375099 0.667878 0.514330 0.039 Uiso calc 1 . .
C C12 0.2764(3) 0.68081(9) 0.66298(13) 0.0422(4) Uani d 1 . .
H H12A 0.280299 0.730842 0.659726 0.063 Uiso calc 1 . .
H H12B 0.397817 0.663933 0.699410 0.063 Uiso calc 1 . .
H H12C 0.161388 0.666340 0.700562 0.063 Uiso calc 1 . .
C C13 0.1897(3) 0.56517(9) 0.05373(13) 0.0469(5) Uani d 1 . .
H H13A 0.050313 0.575445 0.031684 0.056 Uiso calc 1 . .
H H13B 0.208003 0.514977 0.051602 0.056 Uiso calc 1 . .
C C14 0.3288(4) 0.59967(10) -0.02121(14) 0.0534(5) Uani d 1 . .
H H14A 0.467697 0.587416 -0.001074 0.064 Uiso calc 1 . .
H H14B 0.298153 0.582794 -0.092826 0.064 Uiso calc 1 . .
C C15 0.2046(3) 0.66574(9) 0.16535(13) 0.0490(5) Uani d 1 . .
H H15A 0.234172 0.682163 0.237302 0.059 Uiso calc 1 . .
H H15B 0.064439 0.676689 0.145859 0.059 Uiso calc 1 . .
C C16 0.3382(3) 0.70272(9) 0.09163(13) 0.0454(5) Uani d 1 . .
H H16A 0.310319 0.752384 0.093207 0.055 Uiso calc 1 . .
H H16B 0.478515 0.695757 0.115461 0.055 Uiso calc 1 . .
O O4 0.62110(18) 0.72318(8) -0.14696(11) 0.0544(4) Uani d 1 . .
O O5 0.7972(2) 0.68395(8) -0.01286(11) 0.0628(5) Uani d 1 . .
O O6 0.9454(2) 0.71910(9) -0.14916(14) 0.0697(5) Uani d 1 . .
N N4 0.7890(2) 0.70827(7) -0.10335(11) 0.0383(4) Uani d 1 . .

loop_
_atom_site_aniso_label
_atom_site_aniso_U_11
_atom_site_aniso_U_22
_atom_site_aniso_U_33
_atom_site_aniso_U_12
_atom_site_aniso_U_13
_atom_site_aniso_U_23
F1 0.1802(16) 0.0320(6) 0.0297(6) 0.0089(7) 0.0057(7) -0.0077(4)
O1 0.0642(8) 0.0373(7) 0.0399(7) 0.0008(6) 0.0013(6) 0.0116(5)
O2 0.0670(9) 0.0511(8) 0.0305(7) 0.0034(6) 0.0035(5) 0.0060(5)
O3 0.0526(7) 0.0269(6) 0.0409(7) -0.0004(5) 0.0006(5) 0.0042(4)
N1 0.0280(6) 0.0271(7) 0.0252(6) 0.0004(4) 0.0003(5) -0.0005(4)
N2 0.0462(8) 0.0281(7) 0.0244(6) -0.0018(5) 0.0027(5) -0.0008(5)
N3 0.0396(7) 0.0417(8) 0.0321(7) -0.0027(6) 0.0042(5) 0.0076(5)
C1 0.0272(7) 0.0348(8) 0.0254(7) 0.0004(6) 0.0012(5) 0.0012(6)
C2 0.0246(7) 0.0338(8) 0.0296(8) 0.0007(5) 0.0011(6) 0.0049(6)
C3 0.0233(7) 0.0284(8) 0.0358(8) 0.0004(5) 0.0016(6) 0.0039(6)
C4 0.0370(8) 0.0241(7) 0.0352(8) 0.0010(6) 0.0020(6) -0.0005(6)
C5 0.0495(9) 0.0287(8) 0.0281(8) 0.0020(7) 0.0036(6) -0.0061(6)
C6 0.0251(7) 0.0287(8) 0.0272(7) -0.0010(5) 0.0020(5) 0.0011(5)
C7 0.0296(7) 0.0233(7) 0.0291(8) -0.0009(5) 0.0005(5) -0.0013(5)
C8 0.0206(6) 0.0287(8) 0.0273(8) -0.0003(5) 0.0010(5) -0.0004(5)
C9 0.0232(7) 0.0277(8) 0.0311(8) 0.0000(5) 0.0011(5) 0.0009(5)
C10 0.0313(8) 0.0395(9) 0.0344(9) 0.0010(6) 0.0004(6) 0.0091(6)
C11 0.0389(8) 0.0267(8) 0.0320(8) 0.0008(6) 0.0004(6) -0.0012(6)
C12 0.0558(11) 0.0347(9) 0.0357(9) 0.0029(7) -0.0020(7) -0.0055(6)
C13 0.0763(13) 0.0368(9) 0.0268(8) -0.0158(8) -0.0044(8) -0.0006(6)
C14 0.0844(15) 0.0448(10) 0.0325(9) 0.0064(9) 0.0162(9) 0.0002(7)
C15 0.0866(14) 0.0318(9) 0.0296(8) 0.0117(8) 0.0129(8) 0.0031(6)
C16 0.0659(12) 0.0318(9) 0.0373(9) -0.0092(8) -0.0087(8) 0.0048(7)
O4 0.0380(7) 0.0706(9) 0.0537(8) -0.0043(6) -0.0058(5) 0.0246(6)
O5 0.0728(10) 0.0773(10) 0.0375(7) 0.0144(8) -0.0061(6) 0.0081(6)
O6 0.0420(8) 0.0876(12) 0.0807(11) -0.0025(7) 0.0152(7) 0.0163(9)
N4 0.0388(8) 0.0353(7) 0.0405(8) -0.0010(6) -0.0004(6) -0.0001(6)

loop_
_atom_type_symbol
_atom_type_description
_atom_type_scat_dispersion_real
_atom_type_scat_dispersion_imag
_atom_type_scat_source
C C 0.0181 0.0091 'International Tables Vol C Tables 4.2.6.8 and 6.1.1.4'
H H 0.0000 0.0000 'International Tables Vol C Tables 4.2.6.8 and 6.1.1.4'
F F 0.0727 0.0534 'International Tables Vol C Tables 4.2.6.8 and 6.1.1.4'
N N 0.0311 0.0180 'International Tables Vol C Tables 4.2.6.8 and 6.1.1.4'
O O 0.0492 0.0322 'International Tables Vol C Tables 4.2.6.8 and 6.1.1.4'

loop_
_geom_angle_atom_site_label_1
_geom_angle_atom_site_label_2
_geom_angle_atom_site_label_3
_geom_angle_site_symmetry_1
_geom_angle_site_symmetry_3
_geom_angle
_geom_angle_publ_flag
C10 O1 H1 . . 109.5 ?
C1 N1 C8 . . 119.29(12) ?
C1 N1 C11 . . 121.19(12) ?
C8 N1 C11 . . 119.51(11) ?
C6 N2 C13 . . 125.43(13) ?
C6 N2 C15 . . 121.32(12) ?
C15 N2 C13 . . 109.78(13) ?
H3A N3 H3B . . 108.2 ?
C14 N3 H3A . . 109.6 ?
C14 N3 H3B . . 109.6 ?
C14 N3 C16 . . 110.09(13) ?
C16 N3 H3A . . 109.6 ?
C16 N3 H3B . . 109.6 ?
N1 C1 H1A . . 117.6 ?
N1 C1 C2 . . 124.81(13) ?
C2 C1 H1A . . 117.6 ?
C1 C2 C3 . . 119.91(13) ?
C1 C2 C10 . . 117.64(13) ?
C3 C2 C10 . . 122.45(14) ?
O3 C3 C2 . . 122.81(13) ?
O3 C3 C9 . . 122.04(14) ?
C2 C3 C9 . . 115.15(13) ?
C5 C4 H4 . . 119.5 ?
C5 C4 C9 . . 121.03(14) ?
C9 C4 H4 . . 119.5 ?
F1 C5 C4 . . 116.29(14) ?
F1 C5 C6 . . 119.75(13) ?
C4 C5 C6 . . 123.96(13) ?
N2 C6 C5 . . 123.92(13) ?
N2 C6 C7 . . 121.73(13) ?
C7 C6 C5 . . 114.31(12) ?
C6 C7 H7 . . 118.6 ?
C8 C7 C6 . . 122.83(13) ?
C8 C7 H7 . . 118.6 ?
N1 C8 C9 . . 118.62(12) ?
C7 C8 N1 . . 120.62(13) ?
C7 C8 C9 . . 120.76(13) ?
C4 C9 C3 . . 120.68(14) ?
C8 C9 C3 . . 122.21(13) ?
C8 C9 C4 . . 117.11(13) ?
O1 C10 C2 . . 115.24(14) ?
O2 C10 O1 . . 121.25(14) ?
O2 C10 C2 . . 123.50(15) ?
N1 C11 H11A . . 108.5 ?
N1 C11 H11B . . 108.5 ?
N1 C11 C12 . . 114.88(12) ?
H11A C11 H11B . . 107.5 ?
C12 C11 H11A . . 108.5 ?
C12 C11 H11B . . 108.5 ?
C11 C12 H12A . . 109.5 ?
C11 C12 H12B . . 109.5 ?
C11 C12 H12C . . 109.5 ?
H12A C12 H12B . . 109.5 ?
H12A C12 H12C . . 109.5 ?
H12B C12 H12C . . 109.5 ?
N2 C13 H13A . . 109.6 ?
N2 C13 H13B . . 109.6 ?
N2 C13 C14 . . 110.09(14) ?
H13A C13 H13B . . 108.2 ?
C14 C13 H13A . . 109.6 ?
C14 C13 H13B . . 109.6 ?
N3 C14 C13 . . 110.89(15) ?
N3 C14 H14A . . 109.5 ?
N3 C14 H14B . . 109.5 ?
C13 C14 H14A . . 109.5 ?
C13 C14 H14B . . 109.5 ?
H14A C14 H14B . . 108.0 ?
N2 C15 H15A . . 109.3 ?
N2 C15 H15B . . 109.3 ?
N2 C15 C16 . . 111.55(15) ?
H15A C15 H15B . . 108.0 ?
C16 C15 H15A . . 109.3 ?
C16 C15 H15B . . 109.3 ?
N3 C16 C15 . . 111.25(14) ?
N3 C16 H16A . . 109.4 ?
N3 C16 H16B . . 109.4 ?
C15 C16 H16A . . 109.4 ?
C15 C16 H16B . . 109.4 ?
H16A C16 H16B . . 108.0 ?
O5 N4 O4 . . 119.25(15) ?
O5 N4 O6 . . 120.21(15) ?
O6 N4 O4 . . 120.52(15) ?

loop_
_geom_bond_atom_site_label_1
_geom_bond_atom_site_label_2
_geom_bond_site_symmetry_2
_geom_bond_distance
_geom_bond_publ_flag
C5 F1 . 1.3506(18) ?
O1 H1 . 0.8200 ?
C10 O1 . 1.325(2) ?
C10 O2 . 1.208(2) ?
O3 C3 . 1.2643(19) ?
N1 C1 . 1.3371(18) ?
N1 C8 . 1.4015(18) ?
N1 C11 . 1.4895(18) ?
N2 C6 . 1.3679(18) ?
N2 C13 . 1.4587(19) ?
N2 C15 . 1.457(2) ?
N3 H3A . 0.8900 ?
N3 H3B . 0.8900 ?
N3 C14 . 1.482(2) ?
N3 C16 . 1.485(2) ?
C1 H1A . 0.9300 ?
C1 C2 . 1.370(2) ?
C2 C3 . 1.429(2) ?
C2 C10 . 1.486(2) ?
C3 C9 . 1.448(2) ?
C4 H4 . 0.9300 ?
C4 C5 . 1.354(2) ?
C4 C9 . 1.407(2) ?
C5 C6 . 1.425(2) ?
C6 C7 . 1.4002(19) ?
C7 H7 . 0.9300 ?
C7 C8 . 1.3972(19) ?
C8 C9 . 1.406(2) ?
C11 H11A . 0.9700 ?
C11 H11B . 0.9700 ?
C11 C12 . 1.505(2) ?
C12 H12A . 0.9600 ?
C12 H12B . 0.9600 ?
C12 H12C . 0.9600 ?
C13 H13A . 0.9700 ?
C13 H13B . 0.9700 ?
C13 C14 . 1.508(3) ?
C14 H14A . 0.9700 ?
C14 H14B . 0.9700 ?
C15 H15A . 0.9700 ?
C15 H15B . 0.9700 ?
C15 C16 . 1.497(3) ?
C16 H16A . 0.9700 ?
C16 H16B . 0.9700 ?
O4 N4 . 1.2465(18) ?
O5 N4 . 1.2307(19) ?
O6 N4 . 1.2311(19) ?

loop_
_geom_hbond_atom_site_label_D
_geom_hbond_atom_site_label_H
_geom_hbond_atom_site_label_A
_geom_hbond_site_symmetry_A
_geom_hbond_distance_DH
_geom_hbond_distance_HA
_geom_hbond_distance_DA
_geom_hbond_angle_DHA
O1 H1 O3 . 0.82 1.80 2.5640(17) 154
N3 H3B O4 . 0.89 1.97 2.8526(19) 169
N3 H3A O6 1_455 0.89 2.08 2.937(2) 161
C13 H13B F1 . 0.97 1.96 2.726(2) 135
C15 H15A O4 4_576 0.97 2.47 3.252(2) 138

loop_
_geom_torsion_atom_site_label_1
_geom_torsion_atom_site_label_2
_geom_torsion_atom_site_label_3
_geom_torsion_atom_site_label_4
_geom_torsion_site_symmetry_1
_geom_torsion_site_symmetry_2
_geom_torsion_site_symmetry_3
_geom_torsion_site_symmetry_4
_geom_torsion
_geom_torsion_publ_flag
F1 C5 C6 N2 . . . . -1.5(2) ?
F1 C5 C6 C7 . . . . -179.23(15) ?
O3 C3 C9 C4 . . . . -0.3(2) ?
O3 C3 C9 C8 . . . . -179.83(13) ?
N1 C1 C2 C3 . . . . 0.1(2) ?
N1 C1 C2 C10 . . . . 179.87(13) ?
N1 C8 C9 C3 . . . . 0.18(19) ?
N1 C8 C9 C4 . . . . -179.42(12) ?
N2 C6 C7 C8 . . . . -177.03(13) ?
N2 C13 C14 N3 . . . . -58.8(2) ?
N2 C15 C16 N3 . . . . 56.1(2) ?
C1 N1 C8 C7 . . . . 179.51(12) ?
C1 N1 C8 C9 . . . . -0.34(18) ?
C1 N1 C11 C12 . . . . 0.7(2) ?
C1 C2 C3 O3 . . . . 179.71(14) ?
C1 C2 C3 C9 . . . . -0.23(19) ?
C1 C2 C10 O1 . . . . -177.93(13) ?
C1 C2 C10 O2 . . . . 2.2(2) ?
C2 C3 C9 C4 . . . . 179.68(13) ?
C2 C3 C9 C8 . . . . 0.10(19) ?
C3 C2 C10 O1 . . . . 1.9(2) ?
C3 C2 C10 O2 . . . . -178.01(15) ?
C4 C5 C6 N2 . . . . 178.02(15) ?
C4 C5 C6 C7 . . . . 0.2(2) ?
C5 C4 C9 C3 . . . . -179.32(14) ?
C5 C4 C9 C8 . . . . 0.3(2) ?
C5 C6 C7 C8 . . . . 0.8(2) ?
C6 N2 C13 C14 . . . . -141.27(16) ?
C6 N2 C15 C16 . . . . 141.16(15) ?
C6 C7 C8 N1 . . . . 178.83(12) ?
C6 C7 C8 C9 . . . . -1.3(2) ?
C7 C8 C9 C3 . . . . -179.68(13) ?
C7 C8 C9 C4 . . . . 0.7(2) ?
C8 N1 C1 C2 . . . . 0.2(2) ?
C8 N1 C11 C12 . . . . -178.10(13) ?
C9 C4 C5 F1 . . . . 178.70(15) ?
C9 C4 C5 C6 . . . . -0.8(2) ?
C10 C2 C3 O3 . . . . -0.1(2) ?
C10 C2 C3 C9 . . . . 179.98(13) ?
C11 N1 C1 C2 . . . . -178.54(13) ?
C11 N1 C8 C7 . . . . -1.70(19) ?
C11 N1 C8 C9 . . . . 178.45(12) ?
C13 N2 C6 C5 . . . . 14.7(2) ?
C13 N2 C6 C7 . . . . -167.66(16) ?
C13 N2 C15 C16 . . . . -58.8(2) ?
C14 N3 C16 C15 . . . . -53.7(2) ?
C15 N2 C6 C5 . . . . 171.54(16) ?
C15 N2 C6 C7 . . . . -10.8(2) ?
C15 N2 C13 C14 . . . . 59.7(2) ?
C16 N3 C14 C13 . . . . 55.2(2) ?
